data_2001012
loop_
_publ_author_name
'Thorup, N.'
'Hjorth, M.'
'Christensen, J. B.'
'Bechgaard, K.'

_publ_section_title
;
 Structure of a charge-transfer complex of
 3,8-diethyl-5,10-dimethyl-1,6-dioxapyrene (DEDMDOP) with
 7,7,8,8-tetracyano-<i>p</i>-quinodimethane (TCNQ)
;
_journal_issue 3
_journal_name_full 'Acta Crystallographica Section C'
_journal_page_first 530
_journal_page_last 533
_journal_paper_doi 10.1107/S0108270191010284
_journal_volume 48
_journal_year 1992
_chemical_formula_moiety 'C20 H20 O2,C12 H4 N4'
_chemical_formula_sum 'C32 H24 N4 O2'
_chemical_formula_weight 496.57
_space_group_crystal_system orthorhombic
_space_group_IT_number 58
_space_group_name_Hall '-P 2n 2'
_space_group_name_H-M_alt 'P m n n'
_cell_angle_alpha 90
_cell_angle_beta 90
_cell_angle_gamma 90
_cell_formula_units_Z 2
_cell_length_a 6.7490(10)
_cell_length_b 9.699(2)
_cell_length_c 19.2040(10)
_cell_volume 1257.1(3)
_diffrn_radiation_type Mo
_diffrn_radiation_wavelength 0.71073
_exptl_absorpt_coefficient_mu 0.0781
_exptl_crystal_density_diffrn 1.312
_exptl_crystal_density_meas 1.291
_exptl_crystal_F_000 520
_cod_data_source_file ab0239.cif
_cod_data_source_block ab0239a
_cod_database_code 2001012

loop_
_space_group_symop_id
_space_group_symop_operation_xyz
1 x,y,z
2 -x+1/2,-y+1/2,z+1/2
3 x,-y,-z
4 -x+1/2,y+1/2,-z+1/2
5 -x,-y,-z
6 x+1/2,y+1/2,-z+1/2
7 -x,y,z
8 x+1/2,-y+1/2,z+1/2

loop_
_atom_site_label
_atom_site_fract_x
_atom_site_fract_y
_atom_site_fract_z
_atom_site_U_iso_or_equiv
O .0 .2101(3) .4428(2) .0477(15)
C(1) .0 .2470(6) .3746(3) .043(2)
C(2) .0 .3782(5) .3508(3) .0373(19)
C(3) .0 .4906(5) .4013(2) .0308(17)
C(4) .0 .4495(5) .4735(3) .0340(18)
C(5) .0 .3113(5) .4937(3) .0316(17)
C(6) .0 .2685(5) .5615(3) .0384(19)
C(7) .0 .6275(5) .3864(3) .0367(19)
C(8) .0 .4120(6) .2746(3) .049(2)
C(9) .0 .2905(9) .2253(3) .062(3)
C(10) .0 .1190(6) .5816(4) .057(3)
C(11) .0 .0466(7) .0695(3) .050(2)
C(12) .0 -.1397(6) -.0181(3) .048(2)
C(13) .0 -.0986(6) .0527(3) .047(2)
C(14) .0 -.1932(7) .1055(3) .057(2)
C(15) .0 -.3408(11) .0926(4) .079(3)
C(16) .0 -.1549(10) .1771(5) .088(4)
N(1) .0 -.4594(8) .0868(4) .115(4)
N(2) .0 -.1186(11) .2324(4) .129(4)
H(1) .0 .170(5) .338(2) ?
H(2) .0 .649(6) .326(2) ?
H(3) .134(6) .468(4) .276(2) ?
H(4) .0 .326(5) .183(2) ?
H(5) .133(7) .236(5) .224(2) ?
H(6) .0 .115(7) .630(2) ?
H(7) .126(7) .074(5) .564(2) ?
H(8) .0 .113(7) .111(3) ?
H(9) .0 -.261(4) -.016(3) ?

loop_
_geom_bond_atom_site_label_1
_geom_bond_atom_site_label_2
_geom_bond_distance
O C(1) 1.358(7)
C(1) C(2) 1.352(8)
C(2) C(8) 1.500(8)
C(3) C(7) 1.358(7)
C(6) C(10) 1.500(8)
C(8) C(9) 1.512(10)
N(2) C(16) 1.119(13)
C(11) C(13) 1.445(9)
C(13) C(14) 1.367(9)
C(14) C(16) 1.424(11)
O C(5) 1.385(6)
C(2) C(3) 1.459(7)
C(3) C(4) 1.445(7)
C(4) C(5) 1.395(7)
C(5) C(6) 1.367(8)
N(1) C(15) 1.156(13)
C(12) C(13) 1.417(8)
C(14) C(15) 1.453(13)
